data_4068609
loop_
_publ_author_name
'Hu, Jian Jin'
'Li, Fuwei'
'Hor, T. S. Andy'

_publ_section_title
;
 Novel Pt(II) Mono- and Biscarbene Complexes: Synthesis, Structural
 Characterization and Application in Hydrosilylation Catalysis
;
_journal_issue 4
_journal_name_full Organometallics
_journal_page_first 1212
_journal_paper_doi 10.1021/om800978j
_journal_volume 28
_journal_year 2009
_chemical_formula_sum 'C23 H23 I2 N5 Pt'
_chemical_formula_weight 818.35
_chemical_name_systematic
; 
 ? 
;
_space_group_IT_number 15
_symmetry_cell_setting monoclinic
_symmetry_space_group_name_Hall '-C 2yc'
_symmetry_space_group_name_H-M 'C 1 2/c 1'
_atom_sites_solution_hydrogens geom
_atom_sites_solution_primary direct
_atom_sites_solution_secondary difmap
_audit_creation_method SHELXL-97
_cell_angle_alpha 90.00
_cell_angle_beta 115.553(2)
_cell_angle_gamma 90.00
_cell_formula_units_Z 8
_cell_length_a 28.406(2)
_cell_length_b 8.8110(6)
_cell_length_c 22.1674(16)
_cell_measurement_reflns_used 4602
_cell_measurement_temperature 223(2)
_cell_measurement_theta_max 27.44
_cell_measurement_theta_min 2.44
_cell_volume 5005.5(6)
_computing_cell_refinement 'Bruker SMART'
_computing_data_collection 'Bruker SMART'
_computing_data_reduction 'Bruker SAINT'
_computing_molecular_graphics 'Bruker SHELXTL'
_computing_publication_material 'Bruker SHELXTL'
_computing_structure_refinement 'SHELXL-97 (Sheldrick, 1997)'
_computing_structure_solution 'SHELXS-97 (Sheldrick, 1990)'
_diffrn_ambient_temperature 223(2)
_diffrn_measured_fraction_theta_full 0.999
_diffrn_measured_fraction_theta_max 0.999
_diffrn_measurement_device_type 'CCD area detector'
_diffrn_measurement_method 'phi and omega scans'
_diffrn_radiation_monochromator graphite
_diffrn_radiation_source 'fine-focus sealed tube'
_diffrn_radiation_type MoK\a
_diffrn_radiation_wavelength 0.71073
_diffrn_reflns_av_R_equivalents 0.0497
_diffrn_reflns_av_sigmaI/netI 0.0578
_diffrn_reflns_limit_h_max 36
_diffrn_reflns_limit_h_min -17
_diffrn_reflns_limit_k_max 11
_diffrn_reflns_limit_k_min -11
_diffrn_reflns_limit_l_max 28
_diffrn_reflns_limit_l_min -28
_diffrn_reflns_number 17033
_diffrn_reflns_theta_full 27.50
_diffrn_reflns_theta_max 27.50
_diffrn_reflns_theta_min 1.97
_exptl_absorpt_coefficient_mu 8.093
_exptl_absorpt_correction_T_max 0.5637
_exptl_absorpt_correction_T_min 0.1587
_exptl_absorpt_correction_type empirical
_exptl_crystal_colour COLOURLESS
_exptl_crystal_density_diffrn 2.172
_exptl_crystal_density_meas ?
_exptl_crystal_density_method 'not measured'
_exptl_crystal_description PLATE
_exptl_crystal_F_000 3040
_exptl_crystal_size_max 0.36
_exptl_crystal_size_mid 0.10
_exptl_crystal_size_min 0.08
_refine_diff_density_max 3.602
_refine_diff_density_min -1.784
_refine_diff_density_rms 0.259
_refine_ls_extinction_method none
_refine_ls_goodness_of_fit_ref 1.167
_refine_ls_hydrogen_treatment constr
_refine_ls_matrix_type full
_refine_ls_number_parameters 327
_refine_ls_number_reflns 5744
_refine_ls_number_restraints 148
_refine_ls_restrained_S_all 1.159
_refine_ls_R_factor_all 0.0678
_refine_ls_R_factor_gt 0.0586
_refine_ls_shift/su_max 0.001
_refine_ls_shift/su_mean 0.000
_refine_ls_structure_factor_coef Fsqd
_refine_ls_weighting_details 'calc w=1/[\s^2^(Fo^2^)+(0.0557P)^2^+65.3454P] where P=(Fo^2^+2Fc^2^)/3'
_refine_ls_weighting_scheme calc
_refine_ls_wR_factor_gt 0.1304
_refine_ls_wR_factor_ref 0.1346
_reflns_number_gt 5067
_reflns_number_total 5744
_reflns_threshold_expression >2sigma(I)
_cod_data_source_file om800978j_si_001.cif
_cod_data_source_block compound_6
_cod_depositor_comments
;
The following automatic conversions were performed:

'_symmetry_cell_setting' value 'Monoclinic' changed to 'monoclinic'
according to /home/saulius/struct/CIF-dictionaries/cif_core.dic
dictionary named 'cif_core.dic' version 2.4.2 from 2011-04-26.

Automatic conversion script
Id: cif_fix_values 1715 2011-07-08 13:25:40Z adriana 

The following automatic conversions were performed:

'_exptl_crystal_density_meas' value 'not measured' was changed to '?'
- the value is perceived as not measured.

Automatic conversion script
Id: cif_fix_values 3008 2015-01-20 13:52:24Z robertas 

The following automatic conversions were performed:

'_refine_ls_hydrogen_treatment' value 'contr' was replaced with the
value 'constr' as specified in the replacement file
'src/cod-tools/trunk/data/replacement-values/replacement_values.lst'.

Automatic conversion script
Id: cif_fix_values 5376 2017-05-30 11:51:03Z andrius 
;
_cod_original_sg_symbol_H-M C2/c
_cod_database_code 4068609

loop_
_symmetry_equiv_pos_as_xyz
'x, y, z'
'-x, y, -z+1/2'
'x+1/2, y+1/2, z'
'-x+1/2, y+1/2, -z+1/2'
'-x, -y, -z'
'x, -y, z-1/2'
'-x+1/2, -y+1/2, -z'
'x+1/2, -y+1/2, z-1/2'

loop_
_atom_site_label
_atom_site_type_symbol
_atom_site_fract_x
_atom_site_fract_y
_atom_site_fract_z
_atom_site_U_iso_or_equiv
_atom_site_adp_type
_atom_site_occupancy
_atom_site_symmetry_multiplicity
_atom_site_calc_flag
_atom_site_refinement_flags
_atom_site_disorder_assembly
_atom_site_disorder_group
Pt1 Pt 0.318418(14) 0.37166(4) 0.463797(17) 0.02310(11) Uani 1 1 d . . .
I1 I 0.33210(3) 0.59437(7) 0.55118(3) 0.03658(18) Uani 1 1 d . . .
I2 I 0.24142(3) 0.51948(7) 0.36734(3) 0.03582(18) Uani 1 1 d . . .
N1 N 0.4180(3) 0.2555(10) 0.5798(4) 0.0360(19) Uani 1 1 d . . .
N2 N 0.3542(3) 0.0999(8) 0.5446(4) 0.0316(18) Uani 1 1 d . . .
N3 N 0.2973(3) 0.0519(9) 0.4321(4) 0.0336(19) Uani 1 1 d . . .
N4 N 0.2999(4) 0.1561(10) 0.3460(4) 0.040(2) Uani 1 1 d . B .
C1 C 0.3687(4) 0.2408(11) 0.5348(4) 0.029(2) Uani 1 1 d . . .
C2 C 0.4346(5) 0.1215(13) 0.6177(6) 0.046(3) Uani 1 1 d . . .
H2 H 0.4679 0.1026 0.6521 0.055 Uiso 1 1 calc R . .
C3 C 0.3942(4) 0.0267(13) 0.5959(6) 0.043(3) Uani 1 1 d . . .
H3 H 0.3932 -0.0711 0.6123 0.052 Uiso 1 1 calc R . .
C4 C 0.3040(4) 0.0395(11) 0.4995(5) 0.034(2) Uani 1 1 d . . .
H4A H 0.3016 -0.0673 0.5103 0.041 Uiso 1 1 calc R . .
H4B H 0.2763 0.0957 0.5049 0.041 Uiso 1 1 calc R . .
C5 C 0.3041(4) 0.1873(10) 0.4078(5) 0.029(2) Uani 1 1 d . . .
C6 C 0.2873(5) -0.0585(12) 0.3850(6) 0.044(3) Uani 1 1 d . . .
H6 H 0.2801 -0.1608 0.3897 0.053 Uiso 1 1 calc R . .
C7 C 0.2894(5) 0.0007(13) 0.3329(6) 0.051(3) Uani 1 1 d . . .
H7 H 0.2847 -0.0506 0.2935 0.061 Uiso 1 1 calc R . .
C8 C 0.4521(5) 0.3849(13) 0.5853(6) 0.046(3) Uani 1 1 d . . .
H8A H 0.4652 0.4274 0.6305 0.056 Uiso 1 1 calc R . .
H8B H 0.4318 0.4639 0.5537 0.056 Uiso 1 1 calc R . .
C9 C 0.4972(5) 0.3416(16) 0.5714(7) 0.053(3) Uani 1 1 d . . .
C10 C 0.5420(7) 0.430(3) 0.5979(9) 0.091(6) Uani 1 1 d . . .
H10 H 0.5435 0.5125 0.6254 0.110 Uiso 1 1 calc R . .
C11 C 0.5847(8) 0.399(4) 0.5849(13) 0.128(10) Uani 1 1 d . . .
H11 H 0.6144 0.4610 0.6029 0.154 Uiso 1 1 calc R . .
C12 C 0.5833(8) 0.285(3) 0.5484(13) 0.105(7) Uani 1 1 d U . .
H12 H 0.6131 0.2634 0.5415 0.126 Uiso 1 1 calc R . .
C13 C 0.5411(10) 0.196(3) 0.5193(14) 0.131(8) Uani 1 1 d U . .
H13 H 0.5409 0.1135 0.4925 0.157 Uiso 1 1 calc R . .
C14 C 0.4971(8) 0.231(2) 0.5306(11) 0.095(6) Uani 1 1 d U . .
H14 H 0.4665 0.1744 0.5083 0.114 Uiso 1 1 calc R . .
C15 C 0.3115(5) 0.2614(13) 0.3026(5) 0.039(2) Uani 1 1 d . . .
H15A H 0.3133 0.3651 0.3195 0.047 Uiso 1 1 calc R A 1
H15B H 0.2831 0.2576 0.2574 0.047 Uiso 1 1 calc R A 1
C16 C 0.3612(3) 0.2245(12) 0.2996(4) 0.046(3) Uani 0.52(3) 1 d PGU B 1
C17 C 0.3721(3) 0.2947(12) 0.2510(4) 0.059(19) Uani 0.52(3) 1 d PGU B 1
H17 H 0.3487 0.3661 0.2220 0.071 Uiso 0.52(3) 1 calc PR B 1
C18 C 0.4177(4) 0.2593(15) 0.2453(5) 0.06(2) Uani 0.52(3) 1 d PGU B 1
H18 H 0.4251 0.3068 0.2124 0.070 Uiso 0.52(3) 1 calc PR B 1
C19 C 0.4524(6) 0.154(2) 0.2883(8) 0.061(8) Uani 0.52(3) 1 d PGU B 1
H19 H 0.4832 0.1297 0.2844 0.073 Uiso 0.52(3) 1 calc PR B 1
C20 C 0.4414(7) 0.083(3) 0.3369(10) 0.065(9) Uani 0.52(3) 1 d PGU B 1
H20 H 0.4648 0.0120 0.3659 0.078 Uiso 0.52(3) 1 calc PR B 1
C21 C 0.3958(6) 0.1188(19) 0.3426(8) 0.049(7) Uani 0.52(3) 1 d PGU B 1
H21 H 0.3884 0.0714 0.3755 0.059 Uiso 0.52(3) 1 calc PR B 1
C16A C 0.3635(3) 0.2266(12) 0.3021(4) 0.046(3) Uani 0.48(3) 1 d PGU B 2
C17A C 0.3720(3) 0.2832(13) 0.2489(4) 0.037(14) Uani 0.48(3) 1 d PGU B 2
H17A H 0.3446 0.3324 0.2135 0.045 Uiso 0.48(3) 1 calc PR B 2
C18A C 0.4196(4) 0.2686(16) 0.2472(5) 0.07(3) Uani 0.48(3) 1 d PGU B 2
H18A H 0.4230 0.2899 0.2078 0.078 Uiso 0.48(3) 1 calc PR B 2
C19A C 0.4622(3) 0.222(3) 0.3040(7) 0.067(9) Uani 0.48(3) 1 d PGU B 2
H19A H 0.4954 0.2225 0.3042 0.081 Uiso 0.48(3) 1 calc PR B 2
C20A C 0.4575(4) 0.176(3) 0.3598(7) 0.097(14) Uani 0.48(3) 1 d PGU B 2
H20A H 0.4862 0.1364 0.3967 0.116 Uiso 0.48(3) 1 calc PR B 2
C21A C 0.4063(4) 0.190(2) 0.3607(4) 0.067(10) Uani 0.48(3) 1 d PGU B 2
H21A H 0.4027 0.1750 0.4005 0.081 Uiso 0.48(3) 1 calc PR B 2
C2S C 0.3786(17) 0.275(7) 0.713(2) 0.099(14) Uani 0.50 1 d PDU C 1
H2S1 H 0.3909 0.1709 0.7235 0.148 Uiso 0.50 1 calc PR C 1
H2S2 H 0.4081 0.3434 0.7299 0.148 Uiso 0.50 1 calc PR C 1
H2S3 H 0.3600 0.2860 0.6647 0.148 Uiso 0.50 1 calc PR C 1
C1S C 0.3431(12) 0.310(4) 0.7440(16) 0.072(9) Uani 0.50 1 d PDU C 1
N1S N 0.3187(11) 0.334(3) 0.7698(14) 0.081(8) Uani 0.50 1 d PDU C 1
N1Y N 0.4676(15) 0.336(4) 0.7465(16) 0.100(10) Uani 0.50 1 d PDU . 2
C1Y C 0.4288(16) 0.305(5) 0.742(2) 0.097(12) Uani 0.50 1 d PDU D 2
C2Y C 0.377(2) 0.268(10) 0.740(4) 0.16(3) Uani 0.50 1 d PDU D 2
H2YA H 0.3666 0.1656 0.7228 0.240 Uiso 0.50 1 calc PR D 2
H2YB H 0.3507 0.3391 0.7112 0.240 Uiso 0.50 1 calc PR D 2
H2YC H 0.3786 0.2736 0.7849 0.240 Uiso 0.50 1 calc PR D 2

loop_
_atom_site_aniso_label
_atom_site_aniso_U_11
_atom_site_aniso_U_22
_atom_site_aniso_U_33
_atom_site_aniso_U_23
_atom_site_aniso_U_13
_atom_site_aniso_U_12
Pt1 0.0268(2) 0.01933(17) 0.02637(18) -0.00035(12) 0.01444(15) -0.00134(13)
I1 0.0418(4) 0.0288(3) 0.0393(4) -0.0103(2) 0.0175(3) -0.0027(3)
I2 0.0442(4) 0.0299(3) 0.0321(3) 0.0047(2) 0.0153(3) 0.0061(3)
N1 0.027(4) 0.039(5) 0.040(4) 0.005(4) 0.012(4) -0.005(4)
N2 0.038(5) 0.019(4) 0.037(4) 0.004(3) 0.016(4) 0.002(3)
N3 0.038(5) 0.029(4) 0.035(4) -0.003(3) 0.017(4) -0.010(4)
N4 0.047(6) 0.037(5) 0.036(5) -0.004(4) 0.019(4) -0.005(4)
C1 0.034(5) 0.030(5) 0.027(4) 0.007(4) 0.017(4) 0.000(4)
C2 0.034(6) 0.051(7) 0.041(6) 0.012(5) 0.005(5) 0.008(5)
C3 0.037(6) 0.043(6) 0.046(6) 0.019(5) 0.016(5) 0.005(5)
C4 0.031(5) 0.028(5) 0.041(5) 0.007(4) 0.013(5) -0.007(4)
C5 0.031(5) 0.021(4) 0.033(5) -0.002(4) 0.013(4) 0.004(4)
C6 0.061(8) 0.022(5) 0.051(6) -0.010(4) 0.025(6) -0.008(5)
C7 0.070(9) 0.032(6) 0.049(7) -0.020(5) 0.023(7) 0.003(5)
C8 0.035(6) 0.047(7) 0.056(7) -0.009(5) 0.018(6) -0.008(5)
C9 0.033(6) 0.065(8) 0.054(7) 0.015(6) 0.011(6) 0.006(6)
C10 0.059(11) 0.140(17) 0.076(11) 0.001(11) 0.029(9) -0.032(11)
C11 0.060(13) 0.21(3) 0.13(2) 0.023(19) 0.045(14) -0.043(16)
C12 0.073(11) 0.128(14) 0.139(15) 0.058(12) 0.071(11) 0.005(10)
C13 0.121(14) 0.141(16) 0.172(17) 0.007(13) 0.103(13) -0.009(13)
C14 0.096(12) 0.077(10) 0.136(13) -0.020(10) 0.073(11) -0.010(9)
C15 0.057(7) 0.046(6) 0.021(4) 0.002(4) 0.023(5) 0.007(5)
C16 0.050(6) 0.058(6) 0.035(5) 0.005(4) 0.024(4) 0.007(5)
C17 0.07(2) 0.07(2) 0.05(2) 0.011(13) 0.035(15) 0.008(14)
C18 0.07(3) 0.08(3) 0.05(2) 0.001(11) 0.045(17) 0.019(13)
C19 0.062(12) 0.073(13) 0.063(12) 0.007(10) 0.041(10) 0.012(10)
C20 0.064(13) 0.071(14) 0.072(13) 0.020(10) 0.041(10) 0.017(10)
C21 0.050(11) 0.064(12) 0.043(10) 0.007(9) 0.029(9) 0.013(9)
C16A 0.050(6) 0.058(6) 0.035(5) 0.005(4) 0.024(4) 0.007(5)
C17A 0.041(16) 0.039(15) 0.034(17) -0.001(8) 0.018(9) 0.002(8)
C18A 0.07(3) 0.07(3) 0.06(3) 0.001(9) 0.032(14) 0.003(9)
C19A 0.062(12) 0.078(13) 0.074(12) -0.001(9) 0.042(9) 0.005(9)
C20A 0.094(16) 0.103(17) 0.095(16) 0.001(9) 0.042(10) 0.007(9)
C21A 0.065(12) 0.075(13) 0.068(12) 0.002(9) 0.035(9) 0.005(9)
C2S 0.12(3) 0.11(3) 0.10(2) -0.01(2) 0.07(2) -0.015(19)
C1S 0.071(16) 0.055(13) 0.083(16) -0.026(12) 0.026(13) -0.012(12)
N1S 0.090(18) 0.079(16) 0.084(16) -0.023(13) 0.048(15) 0.006(14)
N1Y 0.125(19) 0.109(17) 0.067(14) -0.016(13) 0.041(14) -0.001(15)
C1Y 0.094(19) 0.12(2) 0.076(17) -0.027(15) 0.032(15) 0.000(16)
C2Y 0.16(4) 0.16(4) 0.16(4) -0.01(3) 0.08(3) -0.02(3)

loop_
_atom_type_symbol
_atom_type_description
_atom_type_scat_dispersion_real
_atom_type_scat_dispersion_imag
_atom_type_scat_source
C C 0.0033 0.0016 'International Tables Vol C Tables 4.2.6.8 and 6.1.1.4'
H H 0.0000 0.0000 'International Tables Vol C Tables 4.2.6.8 and 6.1.1.4'
N N 0.0061 0.0033 'International Tables Vol C Tables 4.2.6.8 and 6.1.1.4'
I I -0.4742 1.8119 'International Tables Vol C Tables 4.2.6.8 and 6.1.1.4'
Pt Pt -1.7033 8.3905 'International Tables Vol C Tables 4.2.6.8 and 6.1.1.4'

loop_
_geom_angle_atom_site_label_1
_geom_angle_atom_site_label_2
_geom_angle_atom_site_label_3
_geom_angle
_geom_angle_site_symmetry_3
C1 Pt1 C5 84.4(4) .
C1 Pt1 I2 172.2(3) .
C5 Pt1 I2 91.3(3) .
C1 Pt1 I1 91.2(3) .
C5 Pt1 I1 170.8(3) .
I2 Pt1 I1 92.03(2) .
C1 N1 C2 109.8(9) .
C1 N1 C8 125.6(9) .
C2 N1 C8 124.3(9) .
C1 N2 C3 111.3(9) .
C1 N2 C4 120.3(8) .
C3 N2 C4 128.1(9) .
C5 N3 C6 110.0(9) .
C5 N3 C4 120.4(8) .
C6 N3 C4 129.5(9) .
C5 N4 C7 109.0(9) .
C5 N4 C15 126.0(9) .
C7 N4 C15 124.5(9) .
N1 C1 N2 105.3(8) .
N1 C1 Pt1 134.9(7) .
N2 C1 Pt1 119.9(7) .
C3 C2 N1 107.2(10) .
C2 C3 N2 106.4(10) .
N3 C4 N2 110.0(8) .
N4 C5 N3 105.0(8) .
N4 C5 Pt1 135.1(7) .
N3 C5 Pt1 119.9(7) .
C7 C6 N3 108.8(9) .
C6 C7 N4 107.2(10) .
N1 C8 C9 112.3(10) .
C14 C9 C10 115.6(17) .
C14 C9 C8 125.3(14) .
C10 C9 C8 118.8(15) .
C9 C10 C11 122(2) .
C12 C11 C10 120(2) .
C11 C12 C13 123(2) .
C12 C13 C14 118(3) .
C9 C14 C13 123(2) .
N4 C15 C16 112.2(9) .
N4 C15 C16A 111.8(9) .
C16 C15 C16A 2.2 .
C17 C16 C21 120.0 .
C17 C16 C15 118.3(7) .
C21 C16 C15 121.6(7) .
C18 C17 C16 120.0 .
C17 C18 C19 120.0 .
C20 C19 C18 120.0 .
C21 C20 C19 120.0 .
C20 C21 C16 120.0 .
C21A C16A C17A 118.3 .
C21A C16A C15 120.5(7) .
C17A C16A C15 117.3(6) .
C18A C17A C16A 121.4 .
C17A C18A C19A 119.3 .
C20A C19A C18A 121.7 .
C19A C20A C21A 118.2 .
C16A C21A C20A 118.9 .
N1S C1S C2S 177(4) .
C1Y N1Y N1Y 166(3) 2_656
N1Y C1Y C2Y 177(6) .

loop_
_geom_bond_atom_site_label_1
_geom_bond_atom_site_label_2
_geom_bond_distance
_geom_bond_site_symmetry_2
Pt1 C1 1.977(9) .
Pt1 C5 1.977(9) .
Pt1 I2 2.6491(7) .
Pt1 I1 2.6654(7) .
N1 C1 1.330(12) .
N1 C2 1.407(14) .
N1 C8 1.467(14) .
N2 C1 1.354(12) .
N2 C3 1.372(13) .
N2 C4 1.445(13) .
N3 C5 1.357(12) .
N3 C6 1.364(13) .
N3 C4 1.428(13) .
N4 C5 1.351(13) .
N4 C7 1.405(14) .
N4 C15 1.472(14) .
C2 C3 1.330(17) .
C6 C7 1.293(17) .
C8 C9 1.492(18) .
C9 C14 1.33(2) .
C9 C10 1.39(2) .
C10 C11 1.39(3) .
C11 C12 1.28(3) .
C12 C13 1.34(3) .
C13 C14 1.41(3) .
C15 C16 1.477(13) .
C15 C16A 1.513(13) .
C16 C17 1.3900 .
C16 C21 1.3900 .
C17 C18 1.3900 .
C18 C19 1.3900 .
C19 C20 1.3900 .
C20 C21 1.3900 .
C16A C21A 1.3798 .
C16A C17A 1.3941 .
C17A C18A 1.3754 .
C18A C19A 1.3791 .
C19A C20A 1.3618 .
C20A C21A 1.4679 .
C2S C1S 1.480(19) .
C1S N1S 1.094(18) .
N1Y C1Y 1.099(19) .
N1Y N1Y 1.78(8) 2_656
C1Y C2Y 1.50(2) .
